data_4061439
_journal_name_full Organometallics
_journal_paper_doi 10.1021/om0501226
_journal_year 2005
_chemical_absolute_configuration .
_chemical_formula_moiety 'C46 H52 N3 P Ru, 2(F6 Sb)'
_chemical_formula_sum 'C46 H52 F12 N3 P Ru Sb2'
_chemical_formula_weight 1250.46
_space_group_IT_number 4
_symmetry_cell_setting monoclinic
_symmetry_space_group_name_Hall 'P 2yb'
_symmetry_space_group_name_H-M 'P 1 21 1'
_cell_angle_alpha 90
_cell_angle_beta 98.663(2)
_cell_angle_gamma 90
_cell_formula_units_Z 2
_cell_length_a 11.3579(3)
_cell_length_b 14.7348(5)
_cell_length_c 15.5007(5)
_cell_measurement_temperature 173.2
_cell_volume 2564.55(13)
_diffrn_ambient_temperature 173.2
_exptl_crystal_density_diffrn 1.619
_cod_depositor_comments
;
The following automatic conversions were performed:
'_chemical_absolute_configuration' value 'R-BINAM , R -Ru ' changed to '.'
according to '/home/saulius/struct/CIF-dictionaries/cif_core.dic'
dictionary named 'cif_core.dic' version 2.4.1 from 2010-06-29.

Automatic conversion script
Id: cif_fix_enum 1527 2010-12-29 10:47:43Z saulius 
;
_cod_original_sg_symbol_H-M 'P 21'
_cod_original_formula_sum 'C46 H52 F12 N3 P Ru Sb2 '
_cod_database_code 4061439

loop_
_symmetry_equiv_pos_as_xyz
'  +x,  +y,  +z'
'  -x,1/2+y,  -z'

loop_
_atom_site_label
_atom_site_fract_x
_atom_site_fract_y
_atom_site_fract_z
_atom_site_U_iso_or_equiv
_atom_site_occupancy
_atom_site_refinement_flags
_atom_site_adp_type
_atom_site_calc_flag
_atom_site_calc_attached_atom
Sb(1) 0.78553(3) 0.5000 0.62611(3) 0.04908(12) 1.000 . Uani d ?
Sb(2) 0.78741(3) 0.61255(4) 0.21521(3) 0.05223(13) 1.000 . Uani d ?
Ru(1) 0.33704(3) 0.56227(4) 0.32727(3) 0.03031(11) 1.000 . Uani d ?
P(1) 0.32444(11) 0.40176(10) 0.33034(9) 0.0319(4) 1.000 . Uani d ?
F(1) 0.7812(5) 0.4782(5) 0.5082(3) 0.155(3) 1.000 . Uani d ?
F(2) 0.7944(3) 0.5291(4) 0.7420(2) 0.106(2) 1.000 . Uani d ?
F(3) 0.8766(4) 0.6039(3) 0.6135(3) 0.116(2) 1.000 . Uani d ?
F(4) 0.9230(3) 0.4334(3) 0.6493(3) 0.096(2) 1.000 . Uani d ?
F(5) 0.6464(4) 0.5653(3) 0.6037(3) 0.107(2) 1.000 . Uani d ?
F(6) 0.6986(4) 0.3974(3) 0.6365(5) 0.145(2) 1.000 . Uani d ?
F(7) 0.7294(8) 0.5002(5) 0.1983(3) 0.239(3) 1.000 . Uani d ?
F(8) 0.8401(5) 0.7292(3) 0.2404(4) 0.124(2) 1.000 . Uani d ?
F(9) 0.8972(5) 0.6021(6) 0.1270(4) 0.053(2) 0.500 S Uani d ?
F(10) 0.6959(5) 0.6034(6) 0.2968(4) 0.052(2) 0.500 S Uani d ?
F(11) 0.6613(5) 0.6183(8) 0.1286(5) 0.090(3) 0.500 S Uani d ?
F(12) 0.9285(6) 0.5946(6) 0.3001(4) 0.057(2) 0.500 S Uani d ?
F(13) 0.9186(5) 0.5577(6) 0.2286(9) 0.119(4) 0.500 S Uani d ?
F(14) 0.773(2) 0.6444(7) 0.1057(5) 0.150(5) 0.500 S Uani d ?
F(15) 0.6375(6) 0.6883(5) 0.2285(6) 0.082(3) 0.500 S Uani d ?
F(16) 0.7736(9) 0.5917(6) 0.3386(5) 0.084(3) 0.500 S Uani d ?
N(1) 0.1336(4) 0.6233(4) 0.4585(3) 0.052(2) 1.000 . Uani d ?
N(2) 0.1727(3) 0.5753(3) 0.2329(3) 0.0301(12) 1.000 . Uani d ?
N(3) 0.4284(3) 0.5747(3) 0.2116(3) 0.0360(13) 1.000 . Uani d ?
C(1) 0.3291(4) 0.5426(4) 0.4656(3) 0.031(2) 1.000 . Uani d ?
C(2) 0.2499(4) 0.6163(4) 0.4446(3) 0.034(2) 1.000 . Uani d ?
C(3) 0.2972(5) 0.6908(4) 0.3974(4) 0.042(2) 1.000 . Uani d ?
C(4) 0.4127(5) 0.6963(4) 0.3818(4) 0.048(2) 1.000 . Uani d ?
C(5) 0.4909(5) 0.6239(4) 0.4103(4) 0.048(2) 1.000 . Uani d ?
C(6) 0.4495(4) 0.5504(4) 0.4538(3) 0.040(2) 1.000 . Uani d ?
C(7) 0.0633(5) 0.5449(5) 0.4760(4) 0.061(2) 1.000 . Uani d ?
C(8) 0.0740(5) 0.7120(4) 0.4630(4) 0.053(2) 1.000 . Uani d ?
C(9) 0.2996(4) 0.4518(4) 0.4989(4) 0.038(2) 1.000 . Uani d ?
C(10) 0.3029(4) 0.3788(4) 0.4436(3) 0.034(2) 1.000 . Uani d ?
C(11) 0.2797(4) 0.2910(4) 0.4735(4) 0.038(2) 1.000 . Uani d ?
C(12) 0.2578(5) 0.2779(4) 0.5583(4) 0.051(2) 1.000 . Uani d ?
C(13) 0.2596(6) 0.3511(5) 0.6142(4) 0.061(2) 1.000 . Uani d ?
C(14) 0.2815(5) 0.4381(4) 0.5850(4) 0.052(2) 1.000 . Uani d ?
C(15) 0.2016(4) 0.3355(4) 0.2672(4) 0.035(2) 1.000 . Uani d ?
C(16) 0.0780(4) 0.3631(4) 0.2872(4) 0.042(2) 1.000 . Uani d ?
C(17) -0.0152(5) 0.2996(4) 0.2345(5) 0.057(2) 1.000 . Uani d ?
C(18) -0.0112(6) 0.2998(5) 0.1408(5) 0.074(3) 1.000 . Uani d ?
C(19) 0.1131(5) 0.2704(5) 0.1205(4) 0.062(2) 1.000 . Uani d ?
C(20) 0.2090(5) 0.3322(4) 0.1689(4) 0.044(2) 1.000 . Uani d ?
C(21) 0.4600(4) 0.3398(4) 0.3095(3) 0.035(2) 1.000 . Uani d ?
C(22) 0.5759(4) 0.3756(4) 0.3600(3) 0.038(2) 1.000 . Uani d ?
C(23) 0.4558(5) 0.2370(4) 0.3162(4) 0.057(2) 1.000 . Uani d ?
C(24) 0.6783(5) 0.2288(4) 0.3393(4) 0.053(2) 1.000 . Uani d ?
C(25) 0.5625(5) 0.1931(4) 0.2840(4) 0.064(2) 1.000 . Uani d ?
C(26) 0.6845(5) 0.3317(4) 0.3322(4) 0.046(2) 1.000 . Uani d ?
C(27) 0.1744(4) 0.6586(4) 0.1825(3) 0.029(2) 1.000 . Uani d ?
C(28) 0.2315(4) 0.6585(4) 0.1097(3) 0.035(2) 1.000 . Uani d ?
C(29) 0.2404(4) 0.7425(4) 0.0654(3) 0.035(2) 1.000 . Uani d ?
C(30) 0.3029(4) 0.7484(4) -0.0069(4) 0.038(2) 1.000 . Uani d ?
C(31) 0.3150(5) 0.8288(5) -0.0442(4) 0.058(2) 1.000 . Uani d ?
C(32) 0.2669(7) 0.9091(5) -0.0141(5) 0.066(3) 1.000 . Uani d ?
C(33) 0.2066(5) 0.9057(4) 0.0538(5) 0.055(2) 1.000 . Uani d ?
C(34) 0.1919(5) 0.8208(4) 0.0958(4) 0.038(2) 1.000 . Uani d ?
C(35) 0.1298(5) 0.8164(4) 0.1667(4) 0.039(2) 1.000 . Uani d ?
C(36) 0.1207(4) 0.7355(4) 0.2092(3) 0.037(2) 1.000 . Uani d ?
C(37) 0.3796(4) 0.5346(4) 0.1277(3) 0.037(2) 1.000 . Uani d ?
C(38) 0.2802(4) 0.5728(4) 0.0795(3) 0.031(2) 1.000 . Uani d ?
C(39) 0.2311(4) 0.5318(4) -0.0005(3) 0.039(2) 1.000 . Uani d ?
C(40) 0.1269(4) 0.5642(4) -0.0531(3) 0.039(2) 1.000 . Uani d ?
C(41) 0.0849(5) 0.5259(5) -0.1334(4) 0.055(2) 1.000 . Uani d ?
C(42) 0.1409(6) 0.4523(5) -0.1640(4) 0.070(2) 1.000 . Uani d ?
C(43) 0.2436(6) 0.4178(5) -0.1149(5) 0.067(3) 1.000 . Uani d ?
C(44) 0.2871(5) 0.4551(4) -0.0324(4) 0.042(2) 1.000 . Uani d ?
C(45) 0.3953(5) 0.4214(4) 0.0184(5) 0.059(2) 1.000 . Uani d ?
C(46) 0.4372(4) 0.4611(4) 0.0971(4) 0.041(2) 1.000 . Uani d ?
H(1) 0.1661 0.5248 0.1944 0.036 1.000 . Uiso c ?
H(2) 0.1149 0.5630 0.2696 0.036 1.000 . Uiso c ?
H(3) 0.4356 0.6378 0.2009 0.043 1.000 . Uiso c ?
H(4) 0.5052 0.5489 0.2277 0.043 1.000 . Uiso c ?
H(7) 0.2443 0.7384 0.3761 0.050 1.000 . Uiso c ?
H(8) 0.4395 0.7472 0.3526 0.058 1.000 . Uiso c ?
H(9) 0.5712 0.6253 0.3998 0.057 1.000 . Uiso c ?
H(10) 0.5039 0.5042 0.4762 0.049 1.000 . Uiso c ?
H(11) 0.0589 0.5419 0.5367 0.073 1.000 . Uiso c ?
H(12) -0.0147 0.5502 0.4442 0.073 1.000 . Uiso c ?
H(13) 0.0997 0.4913 0.4585 0.073 1.000 . Uiso c ?
H(14) 0.0667 0.7251 0.5220 0.064 1.000 . Uiso c ?
H(15) 0.1198 0.7580 0.4409 0.064 1.000 . Uiso c ?
H(16) -0.0030 0.7097 0.4291 0.064 1.000 . Uiso c ?
H(17) 0.2792 0.2405 0.4353 0.046 1.000 . Uiso c ?
H(18) 0.2415 0.2188 0.5779 0.061 1.000 . Uiso c ?
H(19) 0.2458 0.3421 0.6726 0.073 1.000 . Uiso c ?
H(20) 0.2841 0.4882 0.6238 0.062 1.000 . Uiso c ?
H(21) 0.2131 0.2747 0.2872 0.042 1.000 . Uiso c ?
H(22) 0.0752 0.3568 0.3478 0.050 1.000 . Uiso c ?
H(23) 0.0618 0.4244 0.2703 0.050 1.000 . Uiso c ?
H(24) -0.0011 0.2395 0.2556 0.069 1.000 . Uiso c ?
H(25) -0.0923 0.3185 0.2437 0.069 1.000 . Uiso c ?
H(26) -0.0696 0.2588 0.1130 0.089 1.000 . Uiso c ?
H(27) -0.0283 0.3592 0.1186 0.089 1.000 . Uiso c ?
H(28) 0.1283 0.2095 0.1388 0.075 1.000 . Uiso c ?
H(29) 0.1143 0.2748 0.0595 0.075 1.000 . Uiso c ?
H(30) 0.1987 0.3918 0.1456 0.053 1.000 . Uiso c ?
H(31) 0.2852 0.3099 0.1610 0.053 1.000 . Uiso c ?
H(32) 0.4656 0.3516 0.2500 0.042 1.000 . Uiso c ?
H(33) 0.5797 0.4392 0.3508 0.046 1.000 . Uiso c ?
H(34) 0.5763 0.3640 0.4204 0.046 1.000 . Uiso c ?
H(35) 0.4558 0.2206 0.3755 0.069 1.000 . Uiso c ?
H(36) 0.3849 0.2156 0.2819 0.069 1.000 . Uiso c ?
H(37) 0.6789 0.2123 0.3986 0.064 1.000 . Uiso c ?
H(38) 0.7451 0.2027 0.3186 0.064 1.000 . Uiso c ?
H(39) 0.5582 0.1291 0.2900 0.076 1.000 . Uiso c ?
H(40) 0.5624 0.2082 0.2244 0.076 1.000 . Uiso c ?
H(41) 0.6887 0.3478 0.2734 0.055 1.000 . Uiso c ?
H(42) 0.7538 0.3529 0.3687 0.055 1.000 . Uiso c ?
H(43) 0.3359 0.6954 -0.0287 0.045 1.000 . Uiso c ?
H(44) 0.3574 0.8321 -0.0924 0.069 1.000 . Uiso c ?
H(45) 0.2771 0.9654 -0.0419 0.079 1.000 . Uiso c ?
H(46) 0.1735 0.9595 0.0739 0.066 1.000 . Uiso c ?
H(47) 0.0937 0.8695 0.1856 0.047 1.000 . Uiso c ?
H(48) 0.0774 0.7325 0.2570 0.045 1.000 . Uiso c ?
H(49) 0.0846 0.6134 -0.0328 0.047 1.000 . Uiso c ?
H(50) 0.0164 0.5509 -0.1680 0.066 1.000 . Uiso c ?
H(51) 0.1095 0.4253 -0.2182 0.084 1.000 . Uiso c ?
H(52) 0.2847 0.3688 -0.1370 0.081 1.000 . Uiso c ?
H(53) 0.4371 0.3722 -0.0025 0.071 1.000 . Uiso c ?
H(54) 0.5071 0.4378 0.1313 0.049 1.000 . Uiso c ?

loop_
_atom_site_aniso_label
_atom_site_aniso_U_11
_atom_site_aniso_U_22
_atom_site_aniso_U_33
_atom_site_aniso_U_12
_atom_site_aniso_U_13
_atom_site_aniso_U_23
Sb(1) 0.0622(3) 0.0327(2) 0.0463(3) 0.0055(2) -0.0111(2) -0.0017(2)
Sb(2) 0.0446(2) 0.0595(3) 0.0497(3) -0.0217(2) -0.0022(2) 0.0014(2)
Ru(1) 0.0263(2) 0.0302(2) 0.0333(3) -0.0028(2) 0.0009(2) 0.0036(2)
P(1) 0.0272(7) 0.0325(8) 0.0342(9) -0.0016(6) -0.0008(6) 0.0003(7)
F(1) 0.172(5) 0.230(7) 0.053(3) 0.012(5) -0.012(3) -0.048(4)
F(2) 0.099(3) 0.178(6) 0.036(2) 0.015(3) -0.004(2) -0.019(3)
F(3) 0.128(4) 0.068(3) 0.155(4) -0.040(3) 0.031(3) 0.006(3)
F(4) 0.067(3) 0.101(3) 0.118(4) 0.042(2) 0.009(2) 0.013(3)
F(5) 0.103(3) 0.078(3) 0.120(4) 0.050(3) -0.053(3) -0.019(3)
F(6) 0.098(3) 0.040(3) 0.300(8) -0.021(3) 0.038(4) 0.007(4)
F(7) 0.491(11) 0.149(6) 0.088(4) -0.230(7) 0.083(5) -0.050(4)
F(8) 0.170(5) 0.043(3) 0.188(5) -0.025(3) 0.119(4) -0.030(3)
F(9) 0.044(4) 0.078(5) 0.044(4) 0.003(4) 0.026(3) 0.000(4)
F(10) 0.033(4) 0.100(6) 0.027(4) -0.002(4) 0.018(3) 0.003(4)
F(11) 0.029(4) 0.185(10) 0.053(5) -0.014(5) -0.008(3) 0.028(6)
F(12) 0.045(4) 0.091(7) 0.029(4) -0.016(4) -0.009(3) 0.007(4)
F(13) 0.014(3) 0.039(5) 0.30(2) 0.016(4) 0.024(6) 0.024(8)
F(14) 0.34(2) 0.076(8) 0.037(5) -0.007(10) 0.038(8) 0.015(5)
F(15) 0.060(5) 0.052(5) 0.136(8) 0.003(4) 0.026(5) -0.018(5)
F(16) 0.126(8) 0.080(7) 0.054(6) -0.004(6) 0.036(5) -0.010(5)
N(1) 0.046(3) 0.043(3) 0.070(4) 0.004(3) 0.015(2) -0.008(3)
N(2) 0.032(2) 0.026(3) 0.033(2) -0.002(2) 0.008(2) 0.004(2)
N(3) 0.022(2) 0.044(3) 0.040(3) -0.006(2) -0.000(2) 0.016(2)
C(1) 0.029(3) 0.035(4) 0.027(3) -0.004(2) -0.000(2) 0.002(3)
C(2) 0.037(3) 0.036(3) 0.028(3) -0.013(3) 0.003(2) -0.005(3)
C(3) 0.048(4) 0.029(3) 0.045(4) 0.004(3) -0.003(3) -0.007(3)
C(4) 0.055(4) 0.032(4) 0.057(4) -0.019(3) 0.007(3) -0.006(3)
C(5) 0.042(3) 0.045(4) 0.052(4) -0.008(3) -0.007(3) -0.008(3)
C(6) 0.043(3) 0.039(4) 0.035(3) -0.007(3) -0.012(3) 0.002(3)
C(7) 0.040(3) 0.068(5) 0.076(5) 0.008(3) 0.013(3) 0.014(4)
C(8) 0.052(4) 0.062(5) 0.045(4) 0.018(3) 0.004(3) -0.006(3)
C(9) 0.033(3) 0.045(4) 0.035(4) -0.002(3) 0.000(3) 0.010(3)
C(10) 0.037(3) 0.036(4) 0.030(3) -0.003(3) 0.003(3) 0.012(3)
C(11) 0.033(3) 0.033(4) 0.050(4) 0.009(3) 0.008(3) -0.000(3)
C(12) 0.052(4) 0.050(4) 0.054(4) 0.005(3) 0.017(3) 0.025(4)
C(13) 0.078(5) 0.072(5) 0.033(4) 0.007(4) 0.006(3) 0.020(4)
C(14) 0.077(4) 0.050(4) 0.028(4) 0.006(3) 0.007(3) 0.001(3)
C(15) 0.026(3) 0.029(3) 0.046(4) -0.011(2) -0.002(3) -0.001(3)
C(16) 0.026(3) 0.033(3) 0.065(4) -0.009(2) -0.003(3) 0.004(3)
C(17) 0.028(3) 0.043(4) 0.098(6) -0.009(3) 0.003(3) -0.008(4)
C(18) 0.054(4) 0.086(6) 0.072(5) 0.008(4) -0.024(4) -0.024(4)
C(19) 0.056(4) 0.057(4) 0.066(5) 0.012(3) -0.019(4) -0.023(4)
C(20) 0.033(3) 0.046(4) 0.050(4) -0.006(3) -0.006(3) -0.009(3)
C(21) 0.032(3) 0.037(3) 0.036(3) 0.001(2) 0.008(2) 0.003(3)
C(22) 0.032(3) 0.040(4) 0.040(3) 0.003(3) -0.004(3) -0.002(3)
C(23) 0.037(3) 0.039(4) 0.094(5) -0.001(3) 0.006(3) 0.007(4)
C(24) 0.043(4) 0.037(4) 0.081(5) 0.017(3) 0.014(3) 0.010(3)
C(25) 0.053(4) 0.055(5) 0.087(5) 0.014(3) 0.024(4) -0.002(4)
C(26) 0.037(3) 0.051(4) 0.051(4) -0.004(3) 0.008(3) 0.006(3)
C(27) 0.020(3) 0.031(3) 0.037(3) -0.002(2) 0.002(2) 0.002(3)
C(28) 0.026(3) 0.042(4) 0.033(3) -0.002(3) -0.005(3) 0.005(3)
C(29) 0.025(3) 0.046(4) 0.031(3) -0.012(3) -0.009(3) 0.010(3)
C(30) 0.034(3) 0.039(4) 0.040(4) -0.009(3) 0.004(3) 0.009(3)
C(31) 0.045(4) 0.083(6) 0.042(4) -0.020(4) -0.001(3) 0.010(4)
C(32) 0.085(5) 0.057(5) 0.052(5) -0.022(4) -0.002(4) 0.023(4)
C(33) 0.053(4) 0.047(4) 0.063(5) -0.001(3) 0.001(4) 0.012(4)
C(34) 0.040(3) 0.041(4) 0.029(3) -0.006(3) -0.007(3) 0.007(3)
C(35) 0.041(3) 0.030(3) 0.043(4) 0.001(3) -0.007(3) 0.011(3)
C(36) 0.030(3) 0.039(4) 0.043(4) 0.001(3) 0.003(3) -0.007(3)
C(37) 0.027(3) 0.044(4) 0.041(3) 0.002(2) 0.010(2) 0.010(3)
C(38) 0.029(3) 0.034(3) 0.034(3) -0.001(2) 0.013(2) 0.006(3)
C(39) 0.027(3) 0.055(4) 0.035(3) -0.008(3) 0.005(3) 0.004(3)
C(40) 0.037(3) 0.037(3) 0.043(3) -0.001(3) 0.005(2) -0.004(3)
C(41) 0.046(4) 0.073(5) 0.044(4) -0.010(3) -0.003(3) 0.000(3)
C(42) 0.058(4) 0.078(5) 0.072(5) 0.001(4) 0.001(4) -0.032(4)
C(43) 0.060(4) 0.077(6) 0.066(5) 0.003(4) 0.013(4) -0.021(4)
C(44) 0.031(3) 0.052(4) 0.046(4) 0.003(3) 0.015(3) -0.008(3)
C(45) 0.048(4) 0.066(5) 0.070(5) 0.012(3) 0.028(4) 0.002(4)
C(46) 0.030(3) 0.054(4) 0.041(4) 0.012(3) 0.014(3) 0.011(3)

loop_
_geom_bond_atom_site_label_1
_geom_bond_atom_site_label_2
_geom_bond_distance
_geom_bond_site_symmetry_1
_geom_bond_site_symmetry_2
_geom_bond_publ_flag
Sb(1) F(1) 1.848(6) . . ?
Sb(1) F(2) 1.834(5) . . ?
Sb(1) F(3) 1.874(6) . . ?
Sb(1) F(4) 1.833(5) . . ?
Sb(1) F(5) 1.838(5) . . ?
Sb(1) F(6) 1.826(6) . . ?
Sb(2) F(7) 1.786(7) . . ?
Sb(2) F(8) 1.842(6) . . ?
Sb(2) F(9) 1.990(8) . . ?
Sb(2) F(10) 1.760(8) . . ?
Sb(2) F(11) 1.812(8) . . ?
Sb(2) F(12) 1.932(8) . . ?
Sb(2) F(13) 1.680(8) . . ?
Sb(2) F(14) 1.745(10) . . ?
Sb(2) F(15) 2.072(10) . . ?
Sb(2) F(16) 1.966(10) . . ?
Ru(1) P(1) 2.370(2) . . ?
Ru(1) N(2) 2.199(5) . . ?
Ru(1) N(3) 2.210(6) . . ?
Ru(1) C(1) 2.180(7) . . ?
Ru(1) C(2) 2.338(7) . . ?
Ru(1) C(3) 2.263(7) . . ?
Ru(1) C(4) 2.265(7) . . ?
Ru(1) C(5) 2.204(6) . . ?
Ru(1) C(6) 2.180(6) . . ?
P(1) C(10) 1.840(8) . . ?
P(1) C(15) 1.857(6) . . ?
P(1) C(21) 1.860(7) . . ?
F(9) F(13) 1.69(2) . . ?
F(9) F(14) 1.53(2) . . ?
F(10) F(15) 1.71(2) . . ?
F(10) F(16) 1.027(11) . . ?
F(11) F(14) 1.42(2) . . ?
F(12) F(13) 1.22(2) . . ?
N(1) C(2) 1.373(8) . . ?
N(1) C(7) 1.454(11) . . ?
N(1) C(8) 1.478(10) . . ?
N(2) C(27) 1.456(8) . . ?
N(2) H(1) 0.95 . . no
N(2) H(2) 0.95 . . no
N(3) C(37) 1.459(9) . . ?
N(3) H(3) 0.95 . . no
N(3) H(4) 0.95 . . no
C(1) C(2) 1.417(10) . . ?
C(1) C(6) 1.411(9) . . ?
C(1) C(9) 1.489(10) . . ?
C(2) C(3) 1.465(10) . . ?
C(3) C(4) 1.372(11) . . ?
C(3) H(7) 0.95 . . no
C(4) C(5) 1.416(11) . . ?
C(4) H(8) 0.95 . . no
C(5) C(6) 1.394(11) . . ?
C(5) H(9) 0.95 . . no
C(6) H(10) 0.95 . . no
C(7) H(11) 0.95 . . no
C(7) H(12) 0.95 . . no
C(7) H(13) 0.95 . . no
C(8) H(14) 0.95 . . no
C(8) H(15) 0.95 . . no
C(8) H(16) 0.95 . . no
C(9) C(10) 1.378(10) . . ?
C(9) C(14) 1.396(10) . . ?
C(10) C(11) 1.414(10) . . ?
C(11) C(12) 1.388(11) . . ?
C(11) H(17) 0.95 . . no
C(12) C(13) 1.381(12) . . ?
C(12) H(18) 0.95 . . no
C(13) C(14) 1.394(12) . . ?
C(13) H(19) 0.95 . . no
C(14) H(20) 0.95 . . no
C(15) C(16) 1.538(10) . . ?
C(15) C(20) 1.538(11) . . ?
C(15) H(21) 0.95 . . no
C(16) C(17) 1.550(10) . . ?
C(16) H(22) 0.95 . . no
C(16) H(23) 0.95 . . no
C(17) C(18) 1.460(13) . . ?
C(17) H(24) 0.95 . . no
C(17) H(25) 0.95 . . no
C(18) C(19) 1.553(13) . . ?
C(18) H(26) 0.95 . . no
C(18) H(27) 0.95 . . no
C(19) C(20) 1.528(10) . . ?
C(19) H(28) 0.95 . . no
C(19) H(29) 0.95 . . no
C(20) H(30) 0.95 . . no
C(20) H(31) 0.95 . . no
C(21) C(22) 1.522(9) . . ?
C(21) C(23) 1.519(10) . . ?
C(21) H(32) 0.95 . . no
C(22) C(26) 1.513(10) . . ?
C(22) H(33) 0.95 . . no
C(22) H(34) 0.95 . . no
C(23) C(25) 1.522(12) . . ?
C(23) H(35) 0.95 . . no
C(23) H(36) 0.95 . . no
C(24) C(25) 1.549(11) . . ?
C(24) C(26) 1.523(11) . . ?
C(24) H(37) 0.95 . . no
C(24) H(38) 0.95 . . no
C(25) H(39) 0.95 . . no
C(25) H(40) 0.95 . . no
C(26) H(41) 0.95 . . no
C(26) H(42) 0.95 . . no
C(27) C(28) 1.383(10) . . ?
C(27) C(36) 1.381(10) . . ?
C(28) C(29) 1.426(10) . . ?
C(28) C(38) 1.482(10) . . ?
C(29) C(30) 1.416(10) . . ?
C(29) C(34) 1.391(10) . . ?
C(30) C(31) 1.335(11) . . ?
C(30) H(43) 0.95 . . no
C(31) C(32) 1.411(13) . . ?
C(31) H(44) 0.95 . . no
C(32) C(33) 1.341(13) . . ?
C(32) H(45) 0.95 . . no
C(33) C(34) 1.432(11) . . ?
C(33) H(46) 0.95 . . no
C(34) C(35) 1.394(10) . . ?
C(35) C(36) 1.373(10) . . ?
C(35) H(47) 0.95 . . no
C(36) H(48) 0.95 . . no
C(37) C(38) 1.377(8) . . ?
C(37) C(46) 1.385(10) . . ?
C(38) C(39) 1.417(9) . . ?
C(39) C(40) 1.416(9) . . ?
C(39) C(44) 1.421(10) . . ?
C(40) C(41) 1.384(10) . . ?
C(40) H(49) 0.95 . . no
C(41) C(42) 1.377(12) . . ?
C(41) H(50) 0.95 . . no
C(42) C(43) 1.390(12) . . ?
C(42) H(51) 0.95 . . no
C(43) C(44) 1.412(11) . . ?
C(43) H(52) 0.95 . . no
C(44) C(45) 1.444(10) . . ?
C(45) C(46) 1.372(11) . . ?
C(45) H(53) 0.95 . . no
C(46) H(54) 0.95 . . no
